data_4078276
loop_
_publ_author_name
'Bette, Martin'
'R\"uffer, Tobias'
'Bruhn, Clemens'
'Schmidt, J\"urgen'
'Steinborn, Dirk'

_publ_section_title
;
 Synthesis, Characterization, and Reactivity of Diacetylplatinum(II) and
 -platinum(IV) Complexes Bearing \k2- and \k3-Coordinated Scorpionate
 Ligands
;
_journal_issue 9
_journal_name_full Organometallics
_journal_page_first 3700
_journal_paper_doi 10.1021/om3001907
_journal_volume 31
_journal_year 2012
_chemical_formula_sum 'C13 H17 B N6 O2 Pt'
_chemical_formula_weight 495.23
_chemical_name_systematic
; 
 ? 
;
_space_group_IT_number 19
_symmetry_cell_setting orthorhombic
_symmetry_space_group_name_Hall 'P 2ac 2ab'
_symmetry_space_group_name_H-M 'P 21 21 21'
_atom_sites_solution_hydrogens geom
_atom_sites_solution_primary direct
_atom_sites_solution_secondary difmap
_audit_creation_method SHELXL-97
_cell_angle_alpha 90.00
_cell_angle_beta 90.00
_cell_angle_gamma 90.00
_cell_formula_units_Z 4
_cell_length_a 7.7979(13)
_cell_length_b 12.786(3)
_cell_length_c 16.615(3)
_cell_measurement_reflns_used 8000
_cell_measurement_temperature 203(2)
_cell_measurement_theta_max 25.0
_cell_measurement_theta_min 2.5
_cell_volume 1656.6(6)
_computing_structure_refinement 'SHELXL-97 (Sheldrick, 1997)'
_computing_structure_solution 'SHELXS-97 (Sheldrick, 1990)'
_diffrn_ambient_temperature 203(2)
_diffrn_measured_fraction_theta_full 0.959
_diffrn_measured_fraction_theta_max 0.959
_diffrn_measurement_device_type 'Stoe IPDS diffractometer'
_diffrn_measurement_method area
_diffrn_radiation_monochromator graphite
_diffrn_radiation_source 'fine-focus sealed tube'
_diffrn_radiation_type MoK\a
_diffrn_radiation_wavelength 0.71073
_diffrn_reflns_av_R_equivalents 0.0384
_diffrn_reflns_av_sigmaI/netI 0.0251
_diffrn_reflns_limit_h_max 8
_diffrn_reflns_limit_h_min -8
_diffrn_reflns_limit_k_max 15
_diffrn_reflns_limit_k_min -15
_diffrn_reflns_limit_l_max 19
_diffrn_reflns_limit_l_min -19
_diffrn_reflns_number 11823
_diffrn_reflns_theta_full 25.00
_diffrn_reflns_theta_max 25.00
_diffrn_reflns_theta_min 2.45
_diffrn_standards_decay_% none
_exptl_absorpt_coefficient_mu 8.487
_exptl_absorpt_correction_T_max 0.34
_exptl_absorpt_correction_T_min 0.30
_exptl_absorpt_correction_type numerical
_exptl_absorpt_process_details 'IPDS Software; Stoe & Cie, 1999'
_exptl_crystal_colour colourless
_exptl_crystal_density_diffrn 1.986
_exptl_crystal_density_method 'not measured'
_exptl_crystal_description block
_exptl_crystal_F_000 944
_exptl_crystal_size_max 0.18
_exptl_crystal_size_mid 0.12
_exptl_crystal_size_min 0.10
_refine_diff_density_max 0.996
_refine_diff_density_min -1.299
_refine_diff_density_rms 0.135
_refine_ls_abs_structure_details 'Flack H D (1983), Acta Cryst. A39, 876-881'
_refine_ls_abs_structure_Flack -0.009(14)
_refine_ls_extinction_method none
_refine_ls_goodness_of_fit_ref 1.048
_refine_ls_hydrogen_treatment mixed
_refine_ls_matrix_type full
_refine_ls_number_parameters 216
_refine_ls_number_reflns 2807
_refine_ls_number_restraints 1
_refine_ls_restrained_S_all 1.048
_refine_ls_R_factor_all 0.0261
_refine_ls_R_factor_gt 0.0242
_refine_ls_shift/su_max 0.001
_refine_ls_shift/su_mean 0.000
_refine_ls_structure_factor_coef Fsqd
_refine_ls_weighting_details 'calc w=1/[\s^2^(Fo^2^)+(0.0442P)^2^+0.4617P] where P=(Fo^2^+2Fc^2^)/3'
_refine_ls_weighting_scheme calc
_refine_ls_wR_factor_gt 0.0589
_refine_ls_wR_factor_ref 0.0601
_reflns_number_gt 2696
_reflns_number_total 2807
_reflns_threshold_expression >2sigma(I)
_cod_data_source_file om3001907_si_001.cif
_cod_data_source_block ipds1627
_cod_original_sg_symbol_H-M P212121
_cod_database_code 4078276

loop_
_symmetry_equiv_pos_as_xyz
'x, y, z'
'x+1/2, -y+1/2, -z'
'-x, y+1/2, -z+1/2'
'-x+1/2, -y, z+1/2'

loop_
_atom_site_label
_atom_site_type_symbol
_atom_site_fract_x
_atom_site_fract_y
_atom_site_fract_z
_atom_site_U_iso_or_equiv
_atom_site_adp_type
_atom_site_occupancy
_atom_site_symmetry_multiplicity
_atom_site_calc_flag
_atom_site_refinement_flags
Pt Pt 0.05696(3) 0.590538(17) 0.197265(13) 0.02015(8) Uani 1 1 d D
H H -0.013(10) 0.708(3) 0.191(5) 0.04(2) Uiso 1 1 d D
O2 O -0.0614(11) 0.4704(5) 0.3314(4) 0.0589(18) Uani 1 1 d .
O1 O 0.3084(8) 0.6519(4) 0.3099(4) 0.0442(13) Uani 1 1 d .
N1 N 0.0707(9) 0.4659(4) 0.0384(3) 0.0264(12) Uani 1 1 d .
N2 N -0.0461(9) 0.5089(4) 0.0906(3) 0.0251(11) Uani 1 1 d .
N3 N 0.3135(8) 0.5927(5) 0.0563(3) 0.0271(11) Uani 1 1 d .
N4 N 0.2390(8) 0.6573(4) 0.1118(3) 0.0240(13) Uani 1 1 d .
N5 N 0.3096(8) 0.4251(4) 0.1360(3) 0.0260(12) Uani 1 1 d .
N6 N 0.2334(7) 0.4606(4) 0.2054(3) 0.0245(11) Uani 1 1 d .
B B 0.2683(12) 0.4752(6) 0.0539(5) 0.0272(17) Uani 1 1 d .
H1B H 0.341(11) 0.438(6) 0.009(4) 0.03(2) Uiso 1 1 d .
C12 C -0.1094(10) 0.5248(6) 0.2762(4) 0.0334(19) Uani 1 1 d .
C13 C -0.2994(12) 0.5428(8) 0.2660(5) 0.051(2) Uani 1 1 d .
H13A H -0.3602 0.5139 0.3118 0.061 Uiso 1 1 calc R
H13B H -0.3384 0.5089 0.2171 0.061 Uiso 1 1 calc R
H13C H -0.3218 0.6173 0.2625 0.061 Uiso 1 1 calc R
C10 C 0.1618(11) 0.6674(5) 0.2930(4) 0.0295(16) Uani 1 1 d .
C11 C 0.0510(15) 0.7443(6) 0.3397(5) 0.050(2) Uani 1 1 d .
H11A H 0.0806 0.7411 0.3964 0.060 Uiso 1 1 calc R
H11B H -0.0689 0.7263 0.3328 0.060 Uiso 1 1 calc R
H11C H 0.0709 0.8145 0.3197 0.060 Uiso 1 1 calc R
C1 C -0.0165(11) 0.4255(6) -0.0244(4) 0.0375(19) Uani 1 1 d .
H1A H 0.0324 0.3920 -0.0692 0.045 Uiso 1 1 calc R
C2 C -0.1865(13) 0.4413(7) -0.0121(5) 0.045(2) Uani 1 1 d .
H2A H -0.2766 0.4198 -0.0459 0.054 Uiso 1 1 calc R
C3 C -0.2016(11) 0.4952(6) 0.0598(4) 0.0315(18) Uani 1 1 d .
H3A H -0.3049 0.5183 0.0830 0.038 Uiso 1 1 calc R
C4 C 0.4158(11) 0.6490(6) 0.0084(4) 0.0329(18) Uani 1 1 d .
H4A H 0.4808 0.6229 -0.0348 0.039 Uiso 1 1 calc R
C5 C 0.4096(11) 0.7530(6) 0.0336(5) 0.0391(19) Uani 1 1 d .
H5A H 0.4688 0.8104 0.0117 0.047 Uiso 1 1 calc R
C6 C 0.2966(10) 0.7531(5) 0.0983(4) 0.0279(16) Uani 1 1 d .
H6A H 0.2655 0.8126 0.1281 0.033 Uiso 1 1 calc R
C7 C 0.4132(11) 0.3444(6) 0.1548(5) 0.0361(19) Uani 1 1 d .
H7A H 0.4793 0.3058 0.1180 0.043 Uiso 1 1 calc R
C8 C 0.4067(12) 0.3277(6) 0.2358(5) 0.041(2) Uani 1 1 d .
H8A H 0.4667 0.2769 0.2654 0.049 Uiso 1 1 calc R
C9 C 0.2922(10) 0.4019(6) 0.2653(4) 0.0344(16) Uani 1 1 d .
H9A H 0.2611 0.4094 0.3197 0.041 Uiso 1 1 calc R

loop_
_atom_site_aniso_label
_atom_site_aniso_U_11
_atom_site_aniso_U_22
_atom_site_aniso_U_33
_atom_site_aniso_U_23
_atom_site_aniso_U_13
_atom_site_aniso_U_12
Pt 0.01893(14) 0.02282(12) 0.01871(11) 0.00094(9) 0.00041(10) 0.00094(10)
O2 0.055(4) 0.070(4) 0.052(3) 0.038(3) 0.014(3) 0.015(4)
O1 0.032(4) 0.058(3) 0.043(3) -0.012(3) -0.010(3) 0.000(3)
N1 0.030(4) 0.029(3) 0.020(2) -0.008(2) 0.001(3) 0.000(3)
N2 0.028(3) 0.028(2) 0.019(2) 0.002(2) -0.003(3) -0.003(3)
N3 0.023(3) 0.032(3) 0.027(2) -0.005(2) 0.009(2) 0.000(3)
N4 0.022(4) 0.026(3) 0.025(3) 0.002(2) 0.002(2) 0.001(2)
N5 0.022(3) 0.023(3) 0.033(3) 0.002(2) 0.004(2) 0.001(2)
N6 0.027(3) 0.027(3) 0.019(3) -0.001(2) -0.001(2) 0.003(2)
B 0.026(5) 0.027(4) 0.029(4) -0.004(3) 0.002(3) 0.005(3)
C12 0.028(5) 0.038(4) 0.034(4) -0.011(3) 0.006(3) -0.001(3)
C13 0.029(6) 0.080(6) 0.043(4) -0.001(4) 0.008(4) -0.011(4)
C10 0.029(5) 0.028(3) 0.031(4) 0.006(3) 0.002(3) -0.001(3)
C11 0.058(6) 0.048(5) 0.043(4) -0.034(3) -0.017(5) 0.005(5)
C1 0.048(6) 0.047(4) 0.017(3) -0.009(3) 0.003(3) -0.003(3)
C2 0.045(6) 0.063(5) 0.028(4) 0.002(3) -0.008(4) -0.007(4)
C3 0.029(5) 0.043(4) 0.023(3) -0.001(3) -0.010(3) 0.001(4)
C4 0.033(5) 0.040(4) 0.025(3) 0.003(3) 0.013(3) -0.001(3)
C5 0.036(6) 0.039(4) 0.043(4) 0.008(3) 0.004(3) -0.004(3)
C6 0.031(5) 0.025(3) 0.028(3) 0.005(3) 0.003(3) -0.005(3)
C7 0.023(5) 0.025(3) 0.060(5) -0.004(3) -0.004(4) 0.009(3)
C8 0.042(6) 0.031(4) 0.050(5) 0.012(3) -0.011(4) 0.001(3)
C9 0.032(5) 0.032(4) 0.039(4) 0.008(3) -0.009(3) 0.003(4)

loop_
_atom_type_symbol
_atom_type_description
_atom_type_scat_dispersion_real
_atom_type_scat_dispersion_imag
_atom_type_scat_source
C C 0.0033 0.0016 'International Tables Vol C Tables 4.2.6.8 and 6.1.1.4'
H H 0.0000 0.0000 'International Tables Vol C Tables 4.2.6.8 and 6.1.1.4'
B B 0.0013 0.0007 'International Tables Vol C Tables 4.2.6.8 and 6.1.1.4'
N N 0.0061 0.0033 'International Tables Vol C Tables 4.2.6.8 and 6.1.1.4'
O O 0.0106 0.0060 'International Tables Vol C Tables 4.2.6.8 and 6.1.1.4'
Pt Pt -1.7033 8.3905 'International Tables Vol C Tables 4.2.6.8 and 6.1.1.4'

loop_
_geom_angle_atom_site_label_1
_geom_angle_atom_site_label_2
_geom_angle_atom_site_label_3
_geom_angle
C12 Pt C10 87.2(3)
C12 Pt N6 92.8(3)
C10 Pt N6 93.8(3)
C12 Pt N4 178.5(3)
C10 Pt N4 93.3(3)
N6 Pt N4 85.8(2)
C12 Pt N2 95.2(3)
C10 Pt N2 177.5(3)
N6 Pt N2 85.3(2)
N4 Pt N2 84.2(2)
C12 Pt H 103(3)
C10 Pt H 75(3)
N6 Pt H 160(3)
N4 Pt H 79(3)
N2 Pt H 105(3)
C1 N1 N2 107.9(7)
C1 N1 B 130.7(6)
N2 N1 B 121.2(5)
C3 N2 N1 108.1(6)
C3 N2 Pt 134.8(5)
N1 N2 Pt 117.0(5)
C4 N3 N4 109.3(6)
C4 N3 B 130.2(6)
N4 N3 B 120.5(6)
C6 N4 N3 107.5(6)
C6 N4 Pt 133.9(5)
N3 N4 Pt 118.6(4)
C7 N5 N6 108.5(6)
C7 N5 B 130.4(6)
N6 N5 B 121.0(5)
C9 N6 N5 107.1(5)
C9 N6 Pt 134.5(5)
N5 N6 Pt 118.5(4)
N5 B N3 109.5(6)
N5 B N1 108.6(6)
N3 B N1 107.6(6)
N5 B H1B 109(4)
N3 B H1B 110(4)
N1 B H1B 112(5)
O2 C12 C13 118.5(8)
O2 C12 Pt 122.0(7)
C13 C12 Pt 119.5(6)
C12 C13 H13A 109.5
C12 C13 H13B 109.5
H13A C13 H13B 109.5
C12 C13 H13C 109.5
H13A C13 H13C 109.5
H13B C13 H13C 109.5
O1 C10 C11 122.0(7)
O1 C10 Pt 119.2(6)
C11 C10 Pt 118.8(6)
C10 C11 H11A 109.5
C10 C11 H11B 109.5
H11A C11 H11B 109.5
C10 C11 H11C 109.5
H11A C11 H11C 109.5
H11B C11 H11C 109.5
N1 C1 C2 108.6(7)
N1 C1 H1A 125.7
C2 C1 H1A 125.7
C1 C2 C3 106.7(7)
C1 C2 H2A 126.7
C3 C2 H2A 126.7
N2 C3 C2 108.7(8)
N2 C3 H3A 125.7
C2 C3 H3A 125.7
N3 C4 C5 108.3(6)
N3 C4 H4A 125.9
C5 C4 H4A 125.9
C6 C5 C4 104.8(6)
C6 C5 H5A 127.6
C4 C5 H5A 127.6
N4 C6 C5 110.2(6)
N4 C6 H6A 124.9
C5 C6 H6A 124.9
N5 C7 C8 109.0(7)
N5 C7 H7A 125.5
C8 C7 H7A 125.5
C7 C8 C9 105.4(7)
C7 C8 H8A 127.3
C9 C8 H8A 127.3
N6 C9 C8 110.0(7)
N6 C9 H9A 125.0
C8 C9 H9A 125.0

loop_
_geom_bond_atom_site_label_1
_geom_bond_atom_site_label_2
_geom_bond_distance
Pt C12 2.027(8)
Pt C10 2.040(7)
Pt N6 2.162(5)
Pt N4 2.182(6)
Pt N2 2.208(5)
Pt H 1.61(2)
O2 C12 1.210(10)
O1 C10 1.194(10)
N1 C1 1.349(9)
N1 N2 1.373(9)
N1 B 1.566(11)
N2 C3 1.327(10)
N3 C4 1.336(9)
N3 N4 1.368(8)
N3 B 1.544(10)
N4 C6 1.324(9)
N5 C7 1.347(9)
N5 N6 1.374(8)
N5 B 1.542(10)
N6 C9 1.328(9)
B H1B 1.06(8)
C12 C13 1.509(13)
C13 H13A 0.9700
C13 H13B 0.9700
C13 H13C 0.9700
C10 C11 1.522(11)
C11 H11A 0.9700
C11 H11B 0.9700
C11 H11C 0.9700
C1 C2 1.357(13)
C1 H1A 0.9400
C2 C3 1.386(11)
C2 H2A 0.9400
C3 H3A 0.9400
C4 C5 1.396(11)
C4 H4A 0.9400
C5 C6 1.389(11)
C5 H5A 0.9400
C6 H6A 0.9400
C7 C8 1.364(11)
C7 H7A 0.9400
C8 C9 1.393(12)
C8 H8A 0.9400
C9 H9A 0.9400

loop_
_geom_torsion_atom_site_label_1
_geom_torsion_atom_site_label_2
_geom_torsion_atom_site_label_3
_geom_torsion_atom_site_label_4
_geom_torsion
C1 N1 N2 C3 -0.2(7)
B N1 N2 C3 175.8(6)
C1 N1 N2 Pt -176.5(4)
B N1 N2 Pt -0.4(7)
C12 Pt N2 C3 50.1(7)
C10 Pt N2 C3 -147(5)
N6 Pt N2 C3 142.5(6)
N4 Pt N2 C3 -131.3(7)
C12 Pt N2 N1 -134.9(4)
C10 Pt N2 N1 28(6)
N6 Pt N2 N1 -42.5(4)
N4 Pt N2 N1 43.7(4)
C4 N3 N4 C6 -0.4(8)
B N3 N4 C6 -178.0(6)
C4 N3 N4 Pt 178.1(5)
B N3 N4 Pt 0.5(8)
C12 Pt N4 C6 -160(11)
C10 Pt N4 C6 -47.1(7)
N6 Pt N4 C6 -140.7(7)
N2 Pt N4 C6 133.6(7)
C12 Pt N4 N3 22(11)
C10 Pt N4 N3 134.9(5)
N6 Pt N4 N3 41.3(5)
N2 Pt N4 N3 -44.4(5)
C7 N5 N6 C9 0.5(8)
B N5 N6 C9 179.2(6)
C7 N5 N6 Pt -179.8(5)
B N5 N6 Pt -1.1(8)
C12 Pt N6 C9 -41.7(7)
C10 Pt N6 C9 45.7(7)
N4 Pt N6 C9 138.8(7)
N2 Pt N6 C9 -136.7(7)
C12 Pt N6 N5 138.7(5)
C10 Pt N6 N5 -133.9(5)
N4 Pt N6 N5 -40.8(5)
N2 Pt N6 N5 43.7(5)
C7 N5 B N3 -122.6(8)
N6 N5 B N3 59.0(9)
C7 N5 B N1 120.1(8)
N6 N5 B N1 -58.2(8)
C4 N3 B N5 124.7(8)
N4 N3 B N5 -58.3(9)
C4 N3 B N1 -117.4(8)
N4 N3 B N1 59.6(8)
C1 N1 B N5 -126.1(7)
N2 N1 B N5 58.8(7)
C1 N1 B N3 115.4(8)
N2 N1 B N3 -59.6(8)
C10 Pt C12 O2 -60.8(7)
N6 Pt C12 O2 32.9(7)
N4 Pt C12 O2 52(11)
N2 Pt C12 O2 118.4(7)
C10 Pt C12 C13 119.7(7)
N6 Pt C12 C13 -146.6(6)
N4 Pt C12 C13 -128(11)
N2 Pt C12 C13 -61.1(7)
C12 Pt C10 O1 118.4(6)
N6 Pt C10 O1 25.8(6)
N4 Pt C10 O1 -60.2(6)
N2 Pt C10 O1 -44(6)
C12 Pt C10 C11 -62.7(6)
N6 Pt C10 C11 -155.3(6)
N4 Pt C10 C11 118.7(6)
N2 Pt C10 C11 135(6)
N2 N1 C1 C2 -0.8(8)
B N1 C1 C2 -176.3(7)
N1 C1 C2 C3 1.4(9)
N1 N2 C3 C2 1.1(8)
Pt N2 C3 C2 176.4(5)
C1 C2 C3 N2 -1.5(9)
N4 N3 C4 C5 0.5(9)
B N3 C4 C5 177.8(7)
N3 C4 C5 C6 -0.5(9)
N3 N4 C6 C5 0.1(9)
Pt N4 C6 C5 -178.0(5)
C4 C5 C6 N4 0.3(9)
N6 N5 C7 C8 -0.7(9)
B N5 C7 C8 -179.2(7)
N5 C7 C8 C9 0.6(10)
N5 N6 C9 C8 -0.1(8)
Pt N6 C9 C8 -179.8(5)
C7 C8 C9 N6 -0.3(10)
